data_4334597
loop_
_publ_author_name
'Qiu-Lei Xu'
'Cheng-Cheng Wang'
'Tian-Yi Li'
'Ming-Yu Teng'
'Song Zhang'
'Yi-Ming Jing'
'Xu Yang'
'Wei-Nan Li'
'Chen Lin'
'You-Xuan Zheng'
'Jing-Lin Zuo'
'Xiao-Zeng You'

_publ_section_title
;
 Syntheses, Photoluminescence, and Electroluminescence of a Series of
 Iridium Complexes with Trifluoromethyl-Substituted 2-Phenylpyridine as
 the Main Ligands and Tetraphenylimidodiphosphinate as the Ancillary
 Ligand
;
_journal_name_full 'Inorganic Chemistry'
_journal_page_first 4916
_journal_page_last 4925
_journal_paper_doi 10.1021/ic302510p
_journal_volume 52
_journal_year 2013
_chemical_formula_moiety 'C50 H32 F12 Ir N3 O2 P2 S0'
_chemical_formula_sum 'C50 H32 F12 Ir N3 O2 P2 S0'
_chemical_formula_weight 1188.93
_chemical_name_systematic
; 
 ? 
;
_space_group_IT_number 14
_symmetry_cell_setting monoclinic
_symmetry_space_group_name_Hall '-P 2ybc'
_symmetry_space_group_name_H-M 'P 1 21/c 1'
_atom_sites_solution_hydrogens geom
_atom_sites_solution_primary direct
_atom_sites_solution_secondary difmap
_audit_creation_method SHELXL-97
_cell_angle_alpha 90.00
_cell_angle_beta 93.6330(10)
_cell_angle_gamma 90.00
_cell_formula_units_Z 4
_cell_length_a 10.9585(5)
_cell_length_b 17.7561(9)
_cell_length_c 24.2144(12)
_cell_measurement_temperature 296(2)
_cell_volume 4702.2(4)
_computing_cell_refinement 'Bruker SMART'
_computing_data_collection 'Bruker SMART'
_computing_data_reduction 'Bruker SAINT'
_computing_molecular_graphics 'Bruker SHELXTL'
_computing_publication_material 'Bruker SHELXTL'
_computing_structure_refinement 'SHELXL-97 (Sheldrick, 1997)'
_computing_structure_solution 'SHELXS-97 (Sheldrick, 1990)'
_diffrn_ambient_temperature 296(2)
_diffrn_measured_fraction_theta_full 0.999
_diffrn_measured_fraction_theta_max 0.999
_diffrn_measurement_device_type 'CCD area detector'
_diffrn_measurement_method 'phi and omega scans'
_diffrn_radiation_monochromator graphite
_diffrn_radiation_source 'fine-focus sealed tube'
_diffrn_radiation_type MoK\a
_diffrn_radiation_wavelength 0.71073
_diffrn_reflns_av_R_equivalents 0.0526
_diffrn_reflns_av_sigmaI/netI 0.0354
_diffrn_reflns_limit_h_max 10
_diffrn_reflns_limit_h_min -13
_diffrn_reflns_limit_k_max 21
_diffrn_reflns_limit_k_min -18
_diffrn_reflns_limit_l_max 26
_diffrn_reflns_limit_l_min -29
_diffrn_reflns_number 28259
_diffrn_reflns_theta_full 26.00
_diffrn_reflns_theta_max 26.00
_diffrn_reflns_theta_min 1.69
_exptl_absorpt_coefficient_mu 2.999
_exptl_absorpt_correction_T_max 0.6788
_exptl_absorpt_correction_T_min 0.6143
_exptl_absorpt_correction_type multi-scan
_exptl_absorpt_process_details 'SADABS; Bruker, 2000'
_exptl_crystal_colour orange
_exptl_crystal_density_diffrn 1.679
_exptl_crystal_description block
_exptl_crystal_F_000 2336
_exptl_crystal_size_max 0.18
_exptl_crystal_size_mid 0.16
_exptl_crystal_size_min 0.14
_refine_diff_density_max 2.556
_refine_diff_density_min -2.528
_refine_diff_density_rms 0.134
_refine_ls_extinction_method none
_refine_ls_goodness_of_fit_ref 1.008
_refine_ls_hydrogen_treatment constr
_refine_ls_matrix_type full
_refine_ls_number_parameters 625
_refine_ls_number_reflns 9225
_refine_ls_number_restraints 86
_refine_ls_restrained_S_all 1.022
_refine_ls_R_factor_all 0.0508
_refine_ls_R_factor_gt 0.0455
_refine_ls_shift/su_max 0.002
_refine_ls_shift/su_mean 0.000
_refine_ls_structure_factor_coef Fsqd
_refine_ls_weighting_details 'calc w=1/[\s^2^(Fo^2^)+(0.1089P)^2^+5.4888P] where P=(Fo^2^+2Fc^2^)/3'
_refine_ls_weighting_scheme calc
_refine_ls_wR_factor_gt 0.1413
_refine_ls_wR_factor_ref 0.1458
_reflns_number_gt 8069
_reflns_number_total 9225
_reflns_threshold_expression >2sigma(I)
_cod_data_source_file ic302510p_si_006.cif
_cod_data_source_block 24
_cod_database_code 4334597

loop_
_symmetry_equiv_pos_as_xyz
'x, y, z'
'-x, y+1/2, -z+1/2'
'-x, -y, -z'
'x, -y-1/2, z-1/2'

loop_
_atom_site_label
_atom_site_type_symbol
_atom_site_fract_x
_atom_site_fract_y
_atom_site_fract_z
_atom_site_U_iso_or_equiv
_atom_site_adp_type
_atom_site_occupancy
_atom_site_symmetry_multiplicity
_atom_site_calc_flag
_atom_site_refinement_flags
C1 C -0.0668(5) 0.7484(3) 0.2791(3) 0.0464(13) Uani 1 1 d .
C2 C -0.1428(8) 0.7578(5) 0.3213(4) 0.081(3) Uani 1 1 d .
H2 H -0.1114 0.7549 0.3579 0.097 Uiso 1 1 calc R
C3 C -0.2674(8) 0.7717(6) 0.3097(6) 0.102(4) Uani 1 1 d .
H3 H -0.3186 0.7783 0.3385 0.123 Uiso 1 1 calc R
C4 C -0.3136(7) 0.7754(5) 0.2566(5) 0.089(3) Uani 1 1 d .
H4 H -0.3968 0.7836 0.2491 0.107 Uiso 1 1 calc R
C5 C -0.2399(8) 0.7673(5) 0.2143(5) 0.087(3) Uani 1 1 d .
H5 H -0.2709 0.7727 0.1779 0.104 Uiso 1 1 calc R
C6 C -0.1189(8) 0.7510(4) 0.2259(4) 0.069(2) Uani 1 1 d .
H6 H -0.0701 0.7412 0.1967 0.083 Uiso 1 1 calc R
C7 C 0.4094(7) 0.6908(4) 0.1884(3) 0.0633(17) Uani 1 1 d .
H7 H 0.3964 0.6574 0.2171 0.076 Uiso 1 1 calc R
C8 C 0.3768(5) 0.7659(3) 0.1927(2) 0.0374(11) Uani 1 1 d .
C9 C 0.3981(6) 0.8137(4) 0.1492(3) 0.0548(14) Uani 1 1 d .
H9 H 0.3775 0.8644 0.1512 0.066 Uiso 1 1 calc R
C10 C 0.4504(7) 0.7860(5) 0.1023(3) 0.0667(18) Uani 1 1 d .
H10 H 0.4642 0.8183 0.0731 0.080 Uiso 1 1 calc R
C11 C 0.4812(7) 0.7127(4) 0.0987(3) 0.0651(17) Uani 1 1 d .
H11 H 0.5157 0.6945 0.0673 0.078 Uiso 1 1 calc R
C12 C 0.4613(9) 0.6659(4) 0.1414(3) 0.086(3) Uani 1 1 d .
H12 H 0.4834 0.6155 0.1389 0.103 Uiso 1 1 calc R
C14 C 0.4063(6) 0.9128(3) 0.4085(2) 0.0471(13) Uani 1 1 d .
C15 C 0.4000(8) 0.9911(4) 0.4152(3) 0.0644(18) Uani 1 1 d .
H15 H 0.4692 1.0170 0.4288 0.077 Uiso 1 1 calc R
C16 C 0.2943(8) 1.0302(4) 0.4021(4) 0.079(2) Uani 1 1 d .
H16 H 0.2913 1.0822 0.4070 0.095 Uiso 1 1 calc R
C17 C 0.1925(7) 0.9913(4) 0.3817(3) 0.071(2) Uani 1 1 d .
H17 H 0.1205 1.0167 0.3713 0.085 Uiso 1 1 calc R
C18 C 0.1989(6) 0.9141(4) 0.3769(3) 0.0553(14) Uani 1 1 d .
H18 H 0.1296 0.8878 0.3639 0.066 Uiso 1 1 calc R
C19 C 0.1093(5) 0.6284(3) 0.2862(3) 0.0485(13) Uani 1 1 d .
C20 C 0.1387(7) 0.5971(4) 0.2365(3) 0.0718(19) Uani 1 1 d .
H20 H 0.1506 0.6281 0.2064 0.086 Uiso 1 1 calc R
C21 C 0.1505(10) 0.5202(5) 0.2312(5) 0.105(3) Uani 1 1 d .
H21 H 0.1691 0.4998 0.1974 0.126 Uiso 1 1 calc R
C22 C 0.4763(5) 0.7851(3) 0.4239(2) 0.0416(11) Uani 1 1 d .
C23 C 0.5095(5) 0.8621(3) 0.4226(2) 0.0463(12) Uani 1 1 d .
C24 C 0.6331(6) 0.8815(4) 0.4376(3) 0.0607(15) Uani 1 1 d U
C25 C 0.7113(6) 0.8277(4) 0.4607(3) 0.072(2) Uani 1 1 d .
H25 H 0.7905 0.8414 0.4727 0.086 Uiso 1 1 calc R
C26 C 0.6752(9) 0.7554(5) 0.4661(4) 0.071(2) Uani 1 1 d U
C27 C 0.7659(11) 0.6910(7) 0.4848(6) 0.1265(9) Uani 1 1 d U
C28 C 0.2274(9) 1.0188(4) 0.2295(4) 0.085(2) Uani 1 1 d .
H28 H 0.1614 1.0483 0.2166 0.102 Uiso 1 1 calc R
C29 C 0.2124(7) 0.9403(4) 0.2320(3) 0.0657(17) Uani 1 1 d .
H29 H 0.1382 0.9178 0.2210 0.079 Uiso 1 1 calc R
C30 C 0.3123(5) 0.8974(3) 0.2516(2) 0.0412(11) Uani 1 1 d .
C31 C 0.4216(6) 0.9334(3) 0.2676(2) 0.0498(13) Uani 1 1 d .
H31 H 0.4884 0.9048 0.2807 0.060 Uiso 1 1 calc R
C32 C 0.4329(8) 1.0094(4) 0.2643(3) 0.0694(18) Uani 1 1 d .
H32 H 0.5069 1.0323 0.2751 0.083 Uiso 1 1 calc R
C36 C 0.2435(6) 0.7437(3) 0.4617(3) 0.0437(13) Uani 1 1 d .
C38 C 0.2402(5) 0.6682(3) 0.4794(2) 0.0448(12) Uani 1 1 d .
C39 C 0.1891(5) 0.7995(4) 0.4930(2) 0.0507(13) Uani 1 1 d .
H39 H 0.1927 0.8497 0.4823 0.061 Uiso 1 1 calc R
C40 C 0.5609(6) 0.7328(4) 0.4468(3) 0.0592(17) Uani 1 1 d .
H40 H 0.5392 0.6823 0.4489 0.071 Uiso 1 1 calc R
C41 C 0.3035(5) 0.6152(3) 0.4437(2) 0.0471(12) Uani 1 1 d .
C42 C 0.3981(6) 0.6104(3) 0.3599(3) 0.0562(14) Uani 1 1 d .
H42 H 0.4189 0.6343 0.3277 0.067 Uiso 1 1 calc R
C43 C 0.1304(6) 0.7803(4) 0.5395(3) 0.0560(15) Uani 1 1 d .
C44 C 0.1241(6) 0.7075(4) 0.5567(3) 0.0592(16) Uani 1 1 d .
H44 H 0.0836 0.6961 0.5883 0.071 Uiso 1 1 calc R
C45 C 0.1776(6) 0.6502(4) 0.5277(3) 0.0564(15) Uani 1 1 d .
C46 C 0.0899(6) 0.5804(4) 0.3311(3) 0.0679(18) Uani 1 1 d .
H46 H 0.0684 0.6008 0.3645 0.082 Uiso 1 1 calc R
C47 C 0.0708(7) 0.8419(5) 0.5706(3) 0.073(2) Uani 1 1 d .
C48 C 0.3373(8) 0.5416(4) 0.4539(4) 0.082(2) Uani 1 1 d .
H48 H 0.3174 0.5184 0.4866 0.098 Uiso 1 1 calc R
C49 C 0.4311(8) 0.5359(4) 0.3678(4) 0.081(2) Uani 1 1 d .
H49 H 0.4725 0.5098 0.3414 0.097 Uiso 1 1 calc R
C50 C 0.1633(9) 0.5711(5) 0.5501(4) 0.086(3) Uani 1 1 d .
C51 C 0.3343(9) 1.0528(4) 0.2450(3) 0.082(2) Uani 1 1 d .
H51 H 0.3416 1.1048 0.2428 0.098 Uiso 1 1 calc R
C52 C 0.6911(11) 0.9535(7) 0.4250(6) 0.1265(9) Uani 1 1 d U
C53 C 0.1022(8) 0.5054(5) 0.3263(5) 0.102(3) Uani 1 1 d .
H53 H 0.0890 0.4742 0.3562 0.122 Uiso 1 1 calc R
C54 C 0.4012(11) 0.5020(5) 0.4154(4) 0.101(3) Uani 1 1 d .
H54 H 0.4235 0.4522 0.4223 0.121 Uiso 1 1 calc R
C55 C 0.1353(9) 0.4737(5) 0.2753(6) 0.113(4) Uani 1 1 d .
H55 H 0.1465 0.4220 0.2720 0.136 Uiso 1 1 calc R
F1 F 0.6496(5) 0.9834(4) 0.3767(3) 0.1231(10) Uani 1 1 d U
F12 F 0.0823(9) 0.5699(4) 0.5867(4) 0.199(5) Uani 1 1 d .
F2 F 0.8119(5) 0.9516(4) 0.4245(3) 0.1240(10) Uani 1 1 d U
F3 F 0.6685(5) 1.0096(4) 0.4617(3) 0.1243(10) Uani 1 1 d U
F4 F 0.7212(5) 0.6328(4) 0.4978(3) 0.1300(10) Uani 1 1 d U
F5 F 0.1499(6) 0.8848(4) 0.5982(3) 0.119(2) Uani 1 1 d .
F6 F 0.0087(7) 0.8910(4) 0.5367(3) 0.146(3) Uani 1 1 d .
F7 F 0.2686(6) 0.5420(3) 0.5712(2) 0.1067(18) Uani 1 1 d .
F8 F 0.1193(5) 0.5246(3) 0.5098(3) 0.118(2) Uani 1 1 d .
F9 F -0.0044(6) 0.8192(4) 0.6061(3) 0.142(3) Uani 1 1 d .
F10 F 0.7881(6) 0.7184(4) 0.5447(4) 0.1305(10) Uani 1 1 d U
F11 F 0.8711(6) 0.7022(4) 0.4768(3) 0.1299(10) Uani 1 1 d U
Ir1 Ir 0.311949(17) 0.761590(12) 0.389339(8) 0.03663(11) Uani 1 1 d .
N1 N 0.1647(4) 0.7708(3) 0.2475(2) 0.0465(11) Uani 1 1 d .
N2 N 0.3380(4) 0.6495(3) 0.39635(18) 0.0419(10) Uani 1 1 d .
N3 N 0.3027(4) 0.8755(3) 0.39048(16) 0.0426(11) Uani 1 1 d .
O1 O 0.3788(4) 0.7677(2) 0.30479(17) 0.0394(8) Uani 1 1 d .
O2 O 0.1259(4) 0.7492(2) 0.3533(2) 0.0509(10) Uani 1 1 d .
P4 P 0.09317(12) 0.72872(8) 0.29336(6) 0.0404(3) Uani 1 1 d .
P5 P 0.30354(11) 0.79621(7) 0.25407(5) 0.0348(3) Uani 1 1 d .

loop_
_atom_site_aniso_label
_atom_site_aniso_U_11
_atom_site_aniso_U_22
_atom_site_aniso_U_33
_atom_site_aniso_U_23
_atom_site_aniso_U_13
_atom_site_aniso_U_12
C1 0.031(3) 0.049(3) 0.059(4) -0.006(2) 0.000(3) -0.003(2)
C2 0.041(4) 0.125(8) 0.079(6) -0.022(5) 0.011(4) 0.006(4)
C3 0.039(4) 0.136(9) 0.134(10) -0.036(7) 0.020(5) 0.009(4)
C4 0.033(4) 0.084(6) 0.150(10) -0.030(6) -0.007(5) 0.009(3)
C5 0.064(5) 0.088(6) 0.103(7) -0.004(5) -0.044(5) 0.007(4)
C6 0.054(4) 0.080(5) 0.072(5) -0.016(4) -0.009(4) 0.023(3)
C7 0.088(5) 0.042(3) 0.064(4) 0.004(3) 0.029(3) 0.012(3)
C8 0.031(3) 0.039(3) 0.042(3) 0.001(2) 0.002(2) 0.0002(18)
C9 0.069(4) 0.048(3) 0.049(3) 0.004(3) 0.008(3) 0.012(3)
C10 0.085(5) 0.073(4) 0.043(3) 0.012(3) 0.013(3) 0.010(4)
C11 0.069(4) 0.072(4) 0.056(4) -0.015(3) 0.018(3) 0.008(4)
C12 0.131(7) 0.052(4) 0.079(5) -0.001(4) 0.044(5) 0.025(4)
C14 0.063(3) 0.040(3) 0.039(3) 0.001(2) 0.009(2) -0.008(3)
C15 0.090(5) 0.043(3) 0.062(4) -0.004(3) 0.017(4) -0.011(3)
C16 0.107(6) 0.043(4) 0.089(5) -0.001(4) 0.024(5) 0.008(4)
C17 0.081(5) 0.061(4) 0.073(5) 0.000(3) 0.011(4) 0.029(4)
C18 0.057(3) 0.050(3) 0.059(4) 0.002(3) 0.005(3) 0.010(3)
C19 0.035(3) 0.047(3) 0.064(4) 0.005(3) 0.007(2) -0.001(2)
C20 0.081(5) 0.061(4) 0.075(5) -0.010(4) 0.019(4) 0.001(4)
C21 0.123(8) 0.059(5) 0.139(9) -0.028(6) 0.054(7) -0.003(5)
C22 0.046(3) 0.042(3) 0.037(3) 0.006(2) 0.004(2) -0.004(2)
C23 0.050(3) 0.048(3) 0.040(3) 0.003(2) 0.001(2) -0.011(2)
C24 0.058(4) 0.075(4) 0.048(3) 0.002(3) -0.006(3) -0.018(3)
C25 0.047(3) 0.083(5) 0.082(5) 0.023(4) -0.023(3) -0.028(3)
C26 0.064(5) 0.081(5) 0.064(5) 0.022(4) -0.010(4) -0.021(3)
C27 0.0957(15) 0.1137(18) 0.167(2) 0.0477(18) -0.0193(16) -0.0220(14)
C28 0.110(7) 0.045(4) 0.098(6) 0.015(4) -0.004(5) 0.033(4)
C29 0.065(4) 0.046(3) 0.085(5) 0.006(3) 0.001(3) 0.013(3)
C30 0.048(3) 0.038(3) 0.038(3) 0.003(2) 0.005(2) 0.008(2)
C31 0.058(3) 0.044(3) 0.048(3) 0.002(2) 0.005(2) -0.002(2)
C32 0.090(5) 0.047(4) 0.071(4) -0.003(3) 0.002(4) -0.018(3)
C36 0.037(3) 0.053(3) 0.041(3) -0.001(2) 0.000(2) -0.004(2)
C38 0.041(3) 0.050(3) 0.043(3) 0.003(2) -0.001(2) -0.007(2)
C39 0.055(3) 0.052(3) 0.045(3) -0.006(3) 0.007(2) -0.005(3)
C40 0.045(4) 0.068(4) 0.063(4) 0.021(3) -0.005(3) -0.005(3)
C41 0.049(3) 0.046(3) 0.046(3) 0.009(2) 0.001(2) -0.004(2)
C42 0.064(4) 0.047(3) 0.059(4) 0.006(3) 0.013(3) 0.009(3)
C43 0.051(3) 0.069(4) 0.048(3) -0.008(3) 0.007(3) -0.008(3)
C44 0.055(3) 0.083(5) 0.041(3) -0.002(3) 0.012(3) -0.015(3)
C45 0.055(3) 0.065(4) 0.049(3) 0.007(3) 0.004(3) -0.015(3)
C46 0.055(4) 0.067(4) 0.083(5) 0.015(4) 0.010(3) -0.012(3)
C47 0.083(5) 0.081(5) 0.057(4) -0.015(4) 0.022(4) -0.001(4)
C48 0.113(6) 0.054(4) 0.081(5) 0.019(4) 0.029(5) 0.010(4)
C49 0.105(6) 0.052(4) 0.090(6) 0.006(4) 0.037(5) 0.022(4)
C50 0.097(6) 0.072(5) 0.094(6) 0.013(5) 0.042(5) -0.017(5)
C51 0.128(7) 0.034(3) 0.084(5) 0.008(3) 0.014(5) 0.007(4)
C52 0.0957(15) 0.1137(18) 0.167(2) 0.0477(18) -0.0193(16) -0.0220(14)
C53 0.081(6) 0.065(5) 0.161(10) 0.043(6) 0.015(6) -0.013(4)
C54 0.156(9) 0.050(4) 0.099(7) 0.024(4) 0.038(6) 0.026(5)
C55 0.090(6) 0.052(5) 0.199(13) -0.010(7) 0.028(7) 0.003(4)
F1 0.0930(16) 0.1101(19) 0.163(2) 0.0482(18) -0.0175(16) -0.0250(15)
F12 0.269(10) 0.107(5) 0.242(9) 0.051(6) 0.199(9) 0.006(6)
F2 0.0932(16) 0.1111(19) 0.164(2) 0.0477(18) -0.0182(16) -0.0256(15)
F3 0.0946(16) 0.1111(19) 0.164(2) 0.0470(18) -0.0181(16) -0.0252(15)
F4 0.0991(16) 0.1169(19) 0.170(2) 0.0477(18) -0.0208(16) -0.0183(15)
F5 0.127(4) 0.105(5) 0.127(5) -0.053(4) 0.019(4) -0.023(4)
F6 0.175(6) 0.172(7) 0.093(4) -0.012(4) 0.026(4) 0.102(6)
F7 0.170(6) 0.076(3) 0.072(3) 0.020(3) -0.016(3) -0.004(3)
F8 0.094(4) 0.077(3) 0.182(6) 0.005(4) 0.009(4) -0.044(3)
F9 0.179(6) 0.109(4) 0.152(5) -0.040(4) 0.122(5) -0.028(4)
F10 0.1000(16) 0.1183(19) 0.170(2) 0.0469(18) -0.0204(16) -0.0180(15)
F11 0.0987(16) 0.1176(19) 0.170(2) 0.0473(18) -0.0197(16) -0.0183(15)
Ir1 0.03522(15) 0.03712(16) 0.03752(15) 0.00116(7) 0.00216(9) -0.00082(7)
N1 0.034(2) 0.054(3) 0.051(3) 0.009(2) 0.000(2) -0.0051(19)
N2 0.040(2) 0.041(3) 0.044(2) -0.0006(18) 0.0023(18) -0.0039(19)
N3 0.053(3) 0.040(3) 0.035(2) 0.0009(17) 0.007(2) 0.0022(18)
O1 0.0327(19) 0.044(2) 0.042(2) 0.0060(15) 0.0029(15) 0.0029(14)
O2 0.032(2) 0.074(3) 0.046(2) -0.0080(18) 0.0020(18) -0.0025(17)
P4 0.0288(6) 0.0473(8) 0.0451(8) -0.0012(6) 0.0028(5) -0.0015(5)
P5 0.0301(6) 0.0339(6) 0.0404(7) 0.0031(5) 0.0030(5) 0.0019(5)

loop_
_atom_type_symbol
_atom_type_description
_atom_type_scat_dispersion_real
_atom_type_scat_dispersion_imag
_atom_type_scat_source
C C 0.0033 0.0016 'International Tables Vol C Tables 4.2.6.8 and 6.1.1.4'
H H 0.0000 0.0000 'International Tables Vol C Tables 4.2.6.8 and 6.1.1.4'
N N 0.0061 0.0033 'International Tables Vol C Tables 4.2.6.8 and 6.1.1.4'
O O 0.0106 0.0060 'International Tables Vol C Tables 4.2.6.8 and 6.1.1.4'
F F 0.0171 0.0103 'International Tables Vol C Tables 4.2.6.8 and 6.1.1.4'
P P 0.1023 0.0942 'International Tables Vol C Tables 4.2.6.8 and 6.1.1.4'
S S 0.1246 0.1234 'International Tables Vol C Tables 4.2.6.8 and 6.1.1.4'
Ir Ir -1.4442 7.9887 'International Tables Vol C Tables 4.2.6.8 and 6.1.1.4'

loop_
_geom_angle_atom_site_label_1
_geom_angle_atom_site_label_2
_geom_angle_atom_site_label_3
_geom_angle
C2 C1 C6 117.3(7)
C2 C1 P4 120.8(6)
C6 C1 P4 121.8(6)
C1 C2 C3 120.2(10)
C1 C2 H2 119.9
C3 C2 H2 119.9
C4 C3 C2 120.1(10)
C4 C3 H3 119.9
C2 C3 H3 119.9
C3 C4 C5 120.6(8)
C3 C4 H4 119.7
C5 C4 H4 119.7
C4 C5 C6 119.0(9)
C4 C5 H5 120.5
C6 C5 H5 120.5
C5 C6 C1 122.6(9)
C5 C6 H6 118.7
C1 C6 H6 118.7
C12 C7 C8 119.5(6)
C12 C7 H7 120.3
C8 C7 H7 120.3
C9 C8 C7 118.5(5)
C9 C8 P5 123.1(4)
C7 C8 P5 118.4(4)
C8 C9 C10 120.0(6)
C8 C9 H9 120.0
C10 C9 H9 120.0
C11 C10 C9 120.7(6)
C11 C10 H10 119.7
C9 C10 H10 119.7
C10 C11 C12 119.4(6)
C10 C11 H11 120.3
C12 C11 H11 120.3
C11 C12 C7 121.9(7)
C11 C12 H12 119.1
C7 C12 H12 119.1
N3 C14 C15 118.2(6)
N3 C14 C23 113.0(5)
C15 C14 C23 128.6(6)
C16 C15 C14 121.6(7)
C16 C15 H15 119.2
C14 C15 H15 119.2
C15 C16 C17 118.7(7)
C15 C16 H16 120.6
C17 C16 H16 120.6
C18 C17 C16 119.1(7)
C18 C17 H17 120.5
C16 C17 H17 120.5
N3 C18 C17 122.1(7)
N3 C18 H18 119.0
C17 C18 H18 119.0
C20 C19 C46 119.0(6)
C20 C19 P4 120.8(5)
C46 C19 P4 120.3(5)
C21 C20 C19 120.6(8)
C21 C20 H20 119.7
C19 C20 H20 119.7
C55 C21 C20 120.6(9)
C55 C21 H21 119.7
C20 C21 H21 119.7
C40 C22 C23 118.9(5)
C40 C22 Ir1 126.1(5)
C23 C22 Ir1 114.9(4)
C22 C23 C24 118.1(6)
C22 C23 C14 113.7(5)
C24 C23 C14 128.1(6)
C25 C24 C23 119.5(6)
C25 C24 C52 114.9(7)
C23 C24 C52 125.2(7)
C26 C25 C24 121.4(6)
C26 C25 H25 119.3
C24 C25 H25 119.3
C25 C26 C40 120.7(8)
C25 C26 C27 122.6(8)
C40 C26 C27 115.8(8)
F4 C27 F11 127.0(13)
F4 C27 F10 93.9(10)
F11 C27 F10 90.3(9)
F4 C27 C26 116.4(10)
F11 C27 C26 115.6(10)
F10 C27 C26 95.8(10)
C51 C28 C29 122.2(7)
C51 C28 H28 118.9
C29 C28 H28 118.9
C30 C29 C28 117.8(7)
C30 C29 H29 121.1
C28 C29 H29 121.1
C31 C30 C29 119.2(5)
C31 C30 P5 119.7(4)
C29 C30 P5 121.0(5)
C32 C31 C30 121.3(6)
C32 C31 H31 119.3
C30 C31 H31 119.3
C31 C32 C51 120.0(7)
C31 C32 H32 120.0
C51 C32 H32 120.0
C39 C36 C38 119.2(6)
C39 C36 Ir1 124.3(5)
C38 C36 Ir1 116.3(4)
C36 C38 C45 119.1(6)
C36 C38 C41 113.9(5)
C45 C38 C41 127.1(5)
C43 C39 C36 120.3(6)
C43 C39 H39 119.9
C36 C39 H39 119.9
C26 C40 C22 120.6(6)
C26 C40 H40 119.7
C22 C40 H40 119.7
N2 C41 C48 119.1(6)
N2 C41 C38 111.7(5)
C48 C41 C38 129.0(6)
N2 C42 C49 123.1(6)
N2 C42 H42 118.5
C49 C42 H42 118.5
C44 C43 C39 121.5(6)
C44 C43 C47 120.4(6)
C39 C43 C47 118.1(7)
C43 C44 C45 120.7(6)
C43 C44 H44 119.7
C45 C44 H44 119.7
C44 C45 C38 119.3(6)
C44 C45 C50 116.3(6)
C38 C45 C50 124.4(6)
C53 C46 C19 120.7(8)
C53 C46 H46 119.7
C19 C46 H46 119.7
F9 C47 F5 105.9(7)
F9 C47 F6 106.7(8)
F5 C47 F6 103.1(8)
F9 C47 C43 115.0(7)
F5 C47 C43 112.7(7)
F6 C47 C43 112.6(6)
C41 C48 C54 120.0(7)
C41 C48 H48 120.0
C54 C48 H48 120.0
C54 C49 C42 117.7(7)
C54 C49 H49 121.2
C42 C49 H49 121.2
F12 C50 F7 110.1(9)
F12 C50 F8 104.9(8)
F7 C50 F8 107.5(7)
F12 C50 C45 110.6(8)
F7 C50 C45 112.9(7)
F8 C50 C45 110.5(8)
C28 C51 C32 119.4(6)
C28 C51 H51 120.3
C32 C51 H51 120.3
F2 C52 F1 106.6(10)
F2 C52 F3 104.3(10)
F1 C52 F3 102.2(10)
F2 C52 C24 115.3(10)
F1 C52 C24 113.5(10)
F3 C52 C24 113.7(11)
C46 C53 C55 120.0(9)
C46 C53 H53 120.0
C55 C53 H53 120.0
C49 C54 C48 120.3(7)
C49 C54 H54 119.9
C48 C54 H54 119.9
C21 C55 C53 119.2(8)
C21 C55 H55 120.4
C53 C55 H55 120.4
C36 Ir1 C22 92.6(2)
C36 Ir1 N2 80.0(2)
C22 Ir1 N2 93.0(2)
C36 Ir1 N3 97.3(2)
C22 Ir1 N3 80.2(2)
N2 Ir1 N3 172.54(18)
C36 Ir1 O2 86.6(2)
C22 Ir1 O2 173.4(2)
N2 Ir1 O2 93.33(18)
N3 Ir1 O2 93.42(17)
C36 Ir1 O1 172.74(19)
C22 Ir1 O1 92.04(18)
N2 Ir1 O1 94.18(15)
N3 Ir1 O1 89.05(14)
O2 Ir1 O1 89.45(16)
P5 N1 P4 125.3(3)
C42 N2 C41 119.8(5)
C42 N2 Ir1 122.2(4)
C41 N2 Ir1 117.6(4)
C18 N3 C14 120.2(6)
C18 N3 Ir1 123.1(4)
C14 N3 Ir1 116.6(4)
P5 O1 Ir1 124.6(2)
P4 O2 Ir1 124.5(3)
O2 P4 N1 117.3(3)
O2 P4 C1 107.8(3)
N1 P4 C1 107.1(3)
O2 P4 C19 108.1(3)
N1 P4 C19 110.1(3)
C1 P4 C19 105.9(3)
O1 P5 N1 116.9(2)
O1 P5 C30 109.3(2)
N1 P5 C30 109.5(3)
O1 P5 C8 108.5(2)
N1 P5 C8 107.7(3)
C30 P5 C8 104.0(2)

loop_
_geom_bond_atom_site_label_1
_geom_bond_atom_site_label_2
_geom_bond_distance
C1 C2 1.368(11)
C1 C6 1.376(11)
C1 P4 1.799(6)
C2 C3 1.399(12)
C2 H2 0.9300
C3 C4 1.352(16)
C3 H3 0.9300
C4 C5 1.351(16)
C4 H4 0.9300
C5 C6 1.369(12)
C5 H5 0.9300
C6 H6 0.9300
C7 C12 1.378(9)
C7 C8 1.386(8)
C7 H7 0.9300
C8 C9 1.385(8)
C8 P5 1.816(6)
C9 C10 1.394(9)
C9 H9 0.9300
C10 C11 1.347(11)
C10 H10 0.9300
C11 C12 1.355(11)
C11 H11 0.9300
C12 H12 0.9300
C14 N3 1.363(7)
C14 C15 1.401(9)
C14 C23 1.468(8)
C15 C16 1.371(11)
C15 H15 0.9300
C16 C17 1.377(11)
C16 H16 0.9300
C17 C18 1.377(10)
C17 H17 0.9300
C18 N3 1.351(7)
C18 H18 0.9300
C19 C20 1.382(9)
C19 C46 1.408(9)
C19 P4 1.800(6)
C20 C21 1.377(11)
C20 H20 0.9300
C21 C55 1.368(15)
C21 H21 0.9300
C22 C40 1.402(9)
C22 C23 1.416(8)
C22 Ir1 1.981(6)
C23 C24 1.423(8)
C24 C25 1.378(10)
C24 C52 1.467(13)
C25 C26 1.353(10)
C25 H25 0.9300
C26 C40 1.369(11)
C26 C27 1.563(15)
C27 F4 1.195(12)
C27 F11 1.198(12)
C27 F10 1.535(15)
C28 C51 1.350(12)
C28 C29 1.404(10)
C28 H28 0.9300
C29 C30 1.392(8)
C29 H29 0.9300
C30 C31 1.391(8)
C30 P5 1.801(5)
C31 C32 1.359(9)
C31 H31 0.9300
C32 C51 1.384(11)
C32 H32 0.9300
C36 C39 1.404(8)
C36 C38 1.408(8)
C36 Ir1 1.975(7)
C38 C45 1.430(8)
C38 C41 1.481(8)
C39 C43 1.374(9)
C39 H39 0.9300
C40 H40 0.9300
C41 N2 1.372(7)
C41 C48 1.376(9)
C42 N2 1.329(7)
C42 C49 1.382(9)
C42 H42 0.9300
C43 C44 1.362(11)
C43 C47 1.502(10)
C44 C45 1.387(10)
C44 H44 0.9300
C45 C50 1.516(10)
C46 C53 1.345(12)
C46 H46 0.9300
C47 F9 1.292(8)
C47 F5 1.305(9)
C47 F6 1.352(10)
C48 C54 1.391(11)
C48 H48 0.9300
C49 C54 1.359(11)
C49 H49 0.9300
C50 F12 1.294(9)
C50 F7 1.336(11)
C50 F8 1.346(11)
C51 H51 0.9300
C52 F2 1.325(12)
C52 F1 1.338(13)
C52 F3 1.369(16)
C53 C55 1.424(16)
C53 H53 0.9300
C54 H54 0.9300
C55 H55 0.9300
Ir1 N2 2.017(5)
Ir1 N3 2.025(5)
Ir1 O2 2.178(5)
Ir1 O1 2.220(4)
N1 P5 1.585(5)
N1 P4 1.586(5)
O1 P5 1.522(4)
O2 P4 1.517(5)

loop_
_geom_torsion_atom_site_label_1
_geom_torsion_atom_site_label_2
_geom_torsion_atom_site_label_3
_geom_torsion_atom_site_label_4
_geom_torsion
C6 C1 C2 C3 -2.0(12)
P4 C1 C2 C3 -178.8(7)
C1 C2 C3 C4 0.5(15)
C2 C3 C4 C5 -1.3(16)
C3 C4 C5 C6 3.7(15)
C4 C5 C6 C1 -5.4(13)
C2 C1 C6 C5 4.5(11)
P4 C1 C6 C5 -178.7(6)
C12 C7 C8 C9 -0.2(11)
C12 C7 C8 P5 177.8(7)
C7 C8 C9 C10 0.5(10)
P5 C8 C9 C10 -177.4(5)
C8 C9 C10 C11 -0.3(11)
C9 C10 C11 C12 -0.3(12)
C10 C11 C12 C7 0.6(14)
C8 C7 C12 C11 -0.3(14)
N3 C14 C15 C16 -2.4(10)
C23 C14 C15 C16 -177.1(6)
C14 C15 C16 C17 -0.4(12)
C15 C16 C17 C18 2.3(12)
C16 C17 C18 N3 -1.4(11)
C46 C19 C20 C21 -0.9(11)
P4 C19 C20 C21 -179.8(7)
C19 C20 C21 C55 -1.0(15)
C40 C22 C23 C24 8.6(8)
Ir1 C22 C23 C24 -169.0(4)
C40 C22 C23 C14 -168.0(5)
Ir1 C22 C23 C14 14.3(6)
N3 C14 C23 C22 -10.3(7)
C15 C14 C23 C22 164.6(6)
N3 C14 C23 C24 173.5(5)
C15 C14 C23 C24 -11.6(10)
C22 C23 C24 C25 -9.9(9)
C14 C23 C24 C25 166.2(6)
C22 C23 C24 C52 163.0(10)
C14 C23 C24 C52 -20.9(12)
C23 C24 C25 C26 4.4(12)
C52 C24 C25 C26 -169.2(10)
C24 C25 C26 C40 2.6(14)
C24 C25 C26 C27 171.7(9)
C25 C26 C27 F4 166.9(11)
C40 C26 C27 F4 -23.5(18)
C25 C26 C27 F11 -23.5(19)
C40 C26 C27 F11 146.1(12)
C25 C26 C27 F10 69.6(12)
C40 C26 C27 F10 -120.8(9)
C51 C28 C29 C30 0.2(13)
C28 C29 C30 C31 0.0(10)
C28 C29 C30 P5 -177.7(6)
C29 C30 C31 C32 -0.2(9)
P5 C30 C31 C32 177.6(5)
C30 C31 C32 C51 0.2(11)
C39 C36 C38 C45 2.3(9)
Ir1 C36 C38 C45 -171.9(4)
C39 C36 C38 C41 -178.5(5)
Ir1 C36 C38 C41 7.3(7)
C38 C36 C39 C43 -1.8(9)
Ir1 C36 C39 C43 171.9(5)
C25 C26 C40 C22 -3.8(14)
C27 C26 C40 C22 -173.7(9)
C23 C22 C40 C26 -1.9(11)
Ir1 C22 C40 C26 175.4(6)
C36 C38 C41 N2 -8.2(7)
C45 C38 C41 N2 170.9(5)
C36 C38 C41 C48 166.7(7)
C45 C38 C41 C48 -14.2(11)
C36 C39 C43 C44 0.5(10)
C36 C39 C43 C47 -178.4(6)
C39 C43 C44 C45 0.2(10)
C47 C43 C44 C45 179.1(7)
C43 C44 C45 C38 0.3(9)
C43 C44 C45 C50 -179.1(7)
C36 C38 C45 C44 -1.6(9)
C41 C38 C45 C44 179.4(6)
C36 C38 C45 C50 177.8(7)
C41 C38 C45 C50 -1.3(10)
C20 C19 C46 C53 1.4(10)
P4 C19 C46 C53 -179.7(6)
C44 C43 C47 F9 -13.4(11)
C39 C43 C47 F9 165.5(7)
C44 C43 C47 F5 108.1(8)
C39 C43 C47 F5 -73.0(9)
C44 C43 C47 F6 -135.8(8)
C39 C43 C47 F6 43.1(10)
N2 C41 C48 C54 -2.7(12)
C38 C41 C48 C54 -177.3(8)
N2 C42 C49 C54 -0.7(13)
C44 C45 C50 F12 12.6(12)
C38 C45 C50 F12 -166.8(8)
C44 C45 C50 F7 -111.3(8)
C38 C45 C50 F7 69.4(10)
C44 C45 C50 F8 128.2(7)
C38 C45 C50 F8 -51.1(10)
C29 C28 C51 C32 -0.2(14)
C31 C32 C51 C28 0.0(12)
C25 C24 C52 F2 16.0(16)
C23 C24 C52 F2 -157.2(9)
C25 C24 C52 F1 139.3(10)
C23 C24 C52 F1 -33.9(16)
C25 C24 C52 F3 -104.4(10)
C23 C24 C52 F3 82.4(12)
C19 C46 C53 C55 0.1(13)
C42 C49 C54 C48 1.2(16)
C41 C48 C54 C49 0.4(16)
C20 C21 C55 C53 2.5(16)
C46 C53 C55 C21 -2.0(16)
C39 C36 Ir1 C22 90.2(6)
C38 C36 Ir1 C22 -95.9(5)
C39 C36 Ir1 N2 -177.2(6)
C38 C36 Ir1 N2 -3.3(4)
C39 C36 Ir1 N3 9.8(6)
C38 C36 Ir1 N3 -176.3(5)
C39 C36 Ir1 O2 -83.2(5)
C38 C36 Ir1 O2 90.7(5)
C39 C36 Ir1 O1 -140.4(13)
C38 C36 Ir1 O1 33.5(19)
C40 C22 Ir1 C36 75.3(6)
C23 C22 Ir1 C36 -107.3(4)
C40 C22 Ir1 N2 -4.8(6)
C23 C22 Ir1 N2 172.6(4)
C40 C22 Ir1 N3 172.2(6)
C23 C22 Ir1 N3 -10.3(4)
C40 C22 Ir1 O2 158.0(14)
C23 C22 Ir1 O2 -24.6(18)
C40 C22 Ir1 O1 -99.1(6)
C23 C22 Ir1 O1 78.3(4)
C49 C42 N2 C41 -1.6(10)
C49 C42 N2 Ir1 171.1(6)
C48 C41 N2 C42 3.3(9)
C38 C41 N2 C42 178.8(5)
C48 C41 N2 Ir1 -169.7(6)
C38 C41 N2 Ir1 5.7(6)
C36 Ir1 N2 C42 -174.4(5)
C22 Ir1 N2 C42 -82.3(5)
N3 Ir1 N2 C42 -105.5(13)
O2 Ir1 N2 C42 99.6(5)
O1 Ir1 N2 C42 9.9(5)
C36 Ir1 N2 C41 -1.6(4)
C22 Ir1 N2 C41 90.5(4)
N3 Ir1 N2 C41 67.3(14)
O2 Ir1 N2 C41 -87.6(4)
O1 Ir1 N2 C41 -177.2(4)
C17 C18 N3 C14 -1.4(9)
C17 C18 N3 Ir1 175.3(5)
C15 C14 N3 C18 3.2(7)
C23 C14 N3 C18 178.7(5)
C15 C14 N3 Ir1 -173.7(4)
C23 C14 N3 Ir1 1.8(6)
C36 Ir1 N3 C18 -80.8(5)
C22 Ir1 N3 C18 -172.2(5)
N2 Ir1 N3 C18 -148.7(12)
O2 Ir1 N3 C18 6.2(4)
O1 Ir1 N3 C18 95.6(4)
C36 Ir1 N3 C14 96.0(4)
C22 Ir1 N3 C14 4.6(4)
N2 Ir1 N3 C14 28.1(15)
O2 Ir1 N3 C14 -177.0(4)
O1 Ir1 N3 C14 -87.6(4)
C36 Ir1 O1 P5 84.6(16)
C22 Ir1 O1 P5 -146.0(3)
N2 Ir1 O1 P5 120.9(3)
N3 Ir1 O1 P5 -65.9(3)
O2 Ir1 O1 P5 27.6(3)
C36 Ir1 O2 P4 -158.1(3)
C22 Ir1 O2 P4 118.8(15)
N2 Ir1 O2 P4 -78.4(3)
N3 Ir1 O2 P4 104.8(3)
O1 Ir1 O2 P4 15.8(3)
Ir1 O2 P4 N1 -44.8(4)
Ir1 O2 P4 C1 -165.7(3)
Ir1 O2 P4 C19 80.3(3)
P5 N1 P4 O2 34.6(5)
P5 N1 P4 C1 155.7(4)
P5 N1 P4 C19 -89.6(4)
C2 C1 P4 O2 -17.2(7)
C6 C1 P4 O2 166.1(5)
C2 C1 P4 N1 -144.3(6)
C6 C1 P4 N1 39.1(6)
C2 C1 P4 C19 98.3(6)
C6 C1 P4 C19 -78.4(6)
C20 C19 P4 O2 -151.3(5)
C46 C19 P4 O2 29.8(6)
C20 C19 P4 N1 -22.0(6)
C46 C19 P4 N1 159.1(5)
C20 C19 P4 C1 93.4(6)
C46 C19 P4 C1 -85.5(6)
Ir1 O1 P5 N1 -41.6(4)
Ir1 O1 P5 C30 83.6(3)
Ir1 O1 P5 C8 -163.6(2)
P4 N1 P5 O1 9.7(5)
P4 N1 P5 C30 -115.4(4)
P4 N1 P5 C8 132.1(4)
C31 C30 P5 O1 37.6(5)
C29 C30 P5 O1 -144.7(5)
C31 C30 P5 N1 167.0(4)
C29 C30 P5 N1 -15.4(6)
C31 C30 P5 C8 -78.1(5)
C29 C30 P5 C8 99.6(5)
C9 C8 P5 O1 -132.4(5)
C7 C8 P5 O1 49.6(6)
C9 C8 P5 N1 100.1(5)
C7 C8 P5 N1 -77.9(5)
C9 C8 P5 C30 -16.1(6)
C7 C8 P5 C30 166.0(5)
